data_2018367
loop_
_publ_author_name
'Arunadevi, N.'
'Devipriya, S.'
'Vairam, S.'

_publ_section_title
;
 The acid adducts hydrazinium 2-hydroxybenzoate--2-hydroxybenzoic acid
 (1/1) and hydrazinium 3-hydroxy-2-naphthoate--3-hydroxy-2-naphthoic acid
 (1/1)
;
_journal_coeditor_code BI3027
_journal_issue 2
_journal_name_full 'Acta Crystallographica Section C'
_journal_page_first o61
_journal_page_last o64
_journal_paper_doi 10.1107/S0108270111054722
_journal_volume 68
_journal_year 2012
_chemical_formula_iupac 'N2 H5 + , C7 H5 O3 - , C7 H6 O3'
_chemical_formula_moiety 'N2 H5 +, C7 H5 O3 -, C7 H6 O3'
_chemical_formula_sum 'C14 H16 N2 O6'
_chemical_formula_weight 308.29
_chemical_name_common
;
Hydrazinium salicylate, salicylic acid adduct
;
_chemical_name_systematic
;
hydrazinium 2-hydroxybenzoate--2-hydroxybenzoic acid (1/1)
;
_space_group_IT_number 2
_symmetry_cell_setting triclinic
_symmetry_space_group_name_Hall '-P 1'
_symmetry_space_group_name_H-M 'P -1'
_atom_sites_solution_hydrogens geom
_atom_sites_solution_primary direct
_atom_sites_solution_secondary difmap
_cell_angle_alpha 96.497(2)
_cell_angle_beta 92.783(2)
_cell_angle_gamma 101.3030(10)
_cell_formula_units_Z 2
_cell_length_a 7.3434(2)
_cell_length_b 7.9884(2)
_cell_length_c 12.7593(4)
_cell_measurement_reflns_used 5800
_cell_measurement_temperature 293(2)
_cell_measurement_theta_max 29.28
_cell_measurement_theta_min 2.62
_cell_volume 727.33(4)
_computing_cell_refinement 'APEX2 and SAINT (Bruker, 2004)'
_computing_data_collection 'APEX2 (Bruker, 2004)'
_computing_data_reduction 'SAINT and XPREP (Bruker, 2004)'
_computing_molecular_graphics
;
ORTEP-3 (Farrugia, 1997) and Mercury (Macrae  <i>et al.</i>,
2008)
;
_computing_publication_material 'SHELXL97 (Sheldrick, 2008)'
_computing_structure_refinement 'SHELXL97 (Sheldrick, 2008)'
_computing_structure_solution 'SIR92 (Altomare <i>et al.</i>, 1993)'
_diffrn_ambient_temperature 293(2)
_diffrn_measured_fraction_theta_full 0.999
_diffrn_measured_fraction_theta_max 0.994
_diffrn_measurement_device_type 'Bruker Kappa APEXII CCD area-detector'
_diffrn_measurement_method '\w and \f scans'
_diffrn_radiation_monochromator graphite
_diffrn_radiation_source 'fine-focus sealed tube'
_diffrn_radiation_type MoK\a
_diffrn_radiation_wavelength 0.71073
_diffrn_reflns_av_R_equivalents 0.0249
_diffrn_reflns_av_sigmaI/netI 0.0211
_diffrn_reflns_limit_h_max 10
_diffrn_reflns_limit_h_min -10
_diffrn_reflns_limit_k_max 11
_diffrn_reflns_limit_k_min -11
_diffrn_reflns_limit_l_max 17
_diffrn_reflns_limit_l_min -17
_diffrn_reflns_number 17523
_diffrn_reflns_theta_full 25.00
_diffrn_reflns_theta_max 29.55
_diffrn_reflns_theta_min 1.61
_diffrn_standards_number 0
_exptl_absorpt_coefficient_mu 0.111
_exptl_absorpt_correction_T_max 0.9781
_exptl_absorpt_correction_T_min 0.9727
_exptl_absorpt_correction_type multi-scan
_exptl_absorpt_process_details '(SADABS; Bruker, 2004)'
_exptl_crystal_colour colourless
_exptl_crystal_density_diffrn 1.408
_exptl_crystal_density_method 'not measured'
_exptl_crystal_description block
_exptl_crystal_F_000 324
_exptl_crystal_size_max 0.25
_exptl_crystal_size_mid 0.20
_exptl_crystal_size_min 0.20
_refine_diff_density_max 0.239
_refine_diff_density_min -0.227
_refine_ls_extinction_method none
_refine_ls_goodness_of_fit_ref 1.033
_refine_ls_hydrogen_treatment mixed
_refine_ls_matrix_type full
_refine_ls_number_parameters 231
_refine_ls_number_reflns 4053
_refine_ls_number_restraints 0
_refine_ls_restrained_S_all 1.033
_refine_ls_R_factor_all 0.0604
_refine_ls_R_factor_gt 0.0414
_refine_ls_shift/su_max 0.000
_refine_ls_shift/su_mean 0.000
_refine_ls_structure_factor_coef Fsqd
_refine_ls_weighting_details 'calc w = 1/[\s^2^(Fo^2^)+(0.0610P)^2^+0.0900P] where P=(Fo^2^+2Fc^2^)/3'
_refine_ls_weighting_scheme calc
_refine_ls_wR_factor_gt 0.1083
_refine_ls_wR_factor_ref 0.1231
_reflns_number_gt 2980
_reflns_number_total 4054
_reflns_threshold_expression I>2\s(I)
_cod_data_source_file bi3027.cif
_cod_data_source_block I
_cod_database_code 2018367
_cod_database_fobs_code 2018367

loop_
_symmetry_equiv_pos_as_xyz
'x, y, z'
'-x, -y, -z'

loop_
_atom_site_type_symbol
_atom_site_label
_atom_site_fract_x
_atom_site_fract_y
_atom_site_fract_z
_atom_site_U_iso_or_equiv
_atom_site_adp_type
_atom_site_calc_flag
_atom_site_refinement_flags
_atom_site_occupancy
_atom_site_symmetry_multiplicity
O O1 0.11688(12) 0.90155(10) 0.38561(7) 0.0481(2) Uani d . 1 1
O O2 0.28699(11) 0.75805(10) 0.47500(7) 0.0432(2) Uani d . 1 1
O O3 0.17889(12) 0.42868(11) 0.45566(7) 0.0464(2) Uani d . 1 1
H H3 0.236(2) 0.538(2) 0.4808(14) 0.076(5) Uiso d . 1 1
C C1 0.08807(14) 0.60392(13) 0.32973(8) 0.0340(2) Uani d . 1 1
C C2 0.09687(14) 0.44382(13) 0.36105(9) 0.0362(2) Uani d . 1 1
C C3 0.01800(17) 0.29354(15) 0.29527(11) 0.0488(3) Uani d . 1 1
H H3A 0.0217 0.1868 0.3169 0.059 Uiso calc R 1 1
C C4 -0.06508(19) 0.30375(19) 0.19850(11) 0.0583(4) Uani d . 1 1
H H4A -0.1179 0.2032 0.1546 0.070 Uiso calc R 1 1
C C5 -0.07172(19) 0.4607(2) 0.16503(10) 0.0585(4) Uani d . 1 1
H H5A -0.1264 0.4659 0.0985 0.070 Uiso calc R 1 1
C C6 0.00326(17) 0.60997(17) 0.23087(9) 0.0456(3) Uani d . 1 1
H H6A -0.0030 0.7159 0.2088 0.055 Uiso calc R 1 1
C C7 0.16895(14) 0.76583(13) 0.40108(9) 0.0347(2) Uani d . 1 1
O O4 0.41211(12) 0.51034(11) 0.65033(7) 0.0481(2) Uani d . 1 1
O O5 0.46778(14) 0.36107(12) 0.78022(8) 0.0545(2) Uani d . 1 1
H H5 0.395(3) 0.266(3) 0.7252(16) 0.097(6) Uiso d . 1 1
O O6 0.49556(14) 0.83926(12) 0.67909(7) 0.0531(2) Uani d . 1 1
H H6 0.445(3) 0.729(3) 0.6520(14) 0.084(6) Uiso d . 1 1
C C8 0.55767(15) 0.66335(15) 0.81202(9) 0.0403(2) Uani d . 1 1
C C9 0.56545(16) 0.82352(15) 0.77658(9) 0.0425(3) Uani d . 1 1
C C10 0.6461(2) 0.97329(19) 0.84192(12) 0.0613(4) Uani d . 1 1
H H10A 0.6514 1.0801 0.8185 0.074 Uiso calc R 1 1
C C11 0.7177(3) 0.9616(2) 0.94119(13) 0.0803(5) Uani d . 1 1
H H11A 0.7728 1.0616 0.9850 0.096 Uiso calc R 1 1
C C12 0.7099(3) 0.8044(3) 0.97778(12) 0.0789(5) Uani d . 1 1
H H12A 0.7580 0.7993 1.0459 0.095 Uiso calc R 1 1
C C13 0.6314(2) 0.6562(2) 0.91370(10) 0.0582(4) Uani d . 1 1
H H13A 0.6272 0.5503 0.9381 0.070 Uiso calc R 1 1
C C14 0.47353(15) 0.50631(15) 0.74049(9) 0.0405(2) Uani d . 1 1
N N1 0.32233(15) 0.15602(12) 0.53020(9) 0.0416(2) Uani d . 1 1
H H1A 0.282(2) 0.254(2) 0.5219(12) 0.065(4) Uiso d . 1 1
H H1B 0.258(2) 0.070(2) 0.4734(13) 0.069(5) Uiso d . 1 1
H H1C 0.449(2) 0.1745(18) 0.5279(12) 0.055(4) Uiso d . 1 1
N N2 0.28335(16) 0.10961(13) 0.63366(9) 0.0460(3) Uani d . 1 1
H H2A 0.314(2) 0.008(2) 0.6358(13) 0.067(5) Uiso d . 1 1
H H2B 0.160(2) 0.095(2) 0.6343(12) 0.064(4) Uiso d . 1 1

loop_
_atom_site_aniso_label
_atom_site_aniso_U_11
_atom_site_aniso_U_22
_atom_site_aniso_U_33
_atom_site_aniso_U_12
_atom_site_aniso_U_13
_atom_site_aniso_U_23
O1 0.0475(5) 0.0316(4) 0.0636(5) 0.0077(3) -0.0115(4) 0.0064(3)
O2 0.0393(4) 0.0376(4) 0.0492(5) 0.0054(3) -0.0135(3) 0.0015(3)
O3 0.0541(5) 0.0326(4) 0.0512(5) 0.0088(3) -0.0106(4) 0.0061(3)
C1 0.0277(5) 0.0360(5) 0.0368(5) 0.0050(4) -0.0008(4) 0.0019(4)
C2 0.0307(5) 0.0345(5) 0.0415(6) 0.0050(4) 0.0005(4) 0.0005(4)
C3 0.0463(7) 0.0365(6) 0.0581(7) 0.0022(5) 0.0037(6) -0.0063(5)
C4 0.0522(8) 0.0564(8) 0.0548(8) 0.0000(6) -0.0027(6) -0.0198(6)
C5 0.0521(8) 0.0789(10) 0.0377(6) 0.0082(7) -0.0089(5) -0.0074(6)
C6 0.0408(6) 0.0549(7) 0.0406(6) 0.0094(5) -0.0031(5) 0.0068(5)
C7 0.0292(5) 0.0320(5) 0.0416(5) 0.0037(4) -0.0012(4) 0.0045(4)
O4 0.0572(5) 0.0424(4) 0.0418(4) 0.0074(4) -0.0077(4) 0.0029(3)
O5 0.0585(6) 0.0460(5) 0.0587(6) 0.0077(4) -0.0072(4) 0.0157(4)
O6 0.0669(6) 0.0417(5) 0.0470(5) 0.0052(4) -0.0138(4) 0.0081(4)
C8 0.0351(5) 0.0497(6) 0.0349(5) 0.0067(4) 0.0001(4) 0.0051(4)
C9 0.0407(6) 0.0466(6) 0.0381(6) 0.0074(5) -0.0019(5) 0.0013(5)
C10 0.0704(9) 0.0506(7) 0.0557(8) 0.0042(6) -0.0075(7) -0.0045(6)
C11 0.0980(13) 0.0757(11) 0.0524(9) 0.0012(9) -0.0170(8) -0.0160(8)
C12 0.0915(13) 0.0967(13) 0.0395(7) 0.0058(10) -0.0177(8) 0.0026(8)
C13 0.0594(8) 0.0715(9) 0.0417(7) 0.0062(7) -0.0048(6) 0.0151(6)
C14 0.0353(5) 0.0444(6) 0.0426(6) 0.0085(4) 0.0021(4) 0.0091(5)
N1 0.0388(5) 0.0288(4) 0.0560(6) 0.0072(4) -0.0070(4) 0.0044(4)
N2 0.0430(6) 0.0338(5) 0.0615(7) 0.0077(4) -0.0007(5) 0.0094(4)

loop_
_atom_type_symbol
_atom_type_description
_atom_type_scat_dispersion_real
_atom_type_scat_dispersion_imag
_atom_type_scat_source
C C 0.0033 0.0016 'International Tables Vol C Tables 4.2.6.8 and 6.1.1.4'
H H 0.0000 0.0000 'International Tables Vol C Tables 4.2.6.8 and 6.1.1.4'
N N 0.0061 0.0033 'International Tables Vol C Tables 4.2.6.8 and 6.1.1.4'
O O 0.0106 0.0060 'International Tables Vol C Tables 4.2.6.8 and 6.1.1.4'

loop_
_geom_angle_atom_site_label_1
_geom_angle_atom_site_label_2
_geom_angle_atom_site_label_3
_geom_angle
C2 O3 H3 103.9(11)
C6 C1 C2 118.74(10)
C6 C1 C7 120.69(10)
C2 C1 C7 120.58(9)
O3 C2 C3 117.86(10)
O3 C2 C1 121.81(9)
C3 C2 C1 120.33(11)
C4 C3 C2 119.54(12)
C4 C3 H3A 120.2
C2 C3 H3A 120.2
C3 C4 C5 121.07(12)
C3 C4 H4A 119.5
C5 C4 H4A 119.5
C4 C5 C6 119.56(12)
C4 C5 H5A 120.2
C6 C5 H5A 120.2
C5 C6 C1 120.75(12)
C5 C6 H6A 119.6
C1 C6 H6A 119.6
O1 C7 O2 123.16(9)
O1 C7 C1 118.99(9)
O2 C7 C1 117.86(9)
C14 O5 H5 106.5(11)
C9 O6 H6 103.1(11)
C13 C8 C9 119.10(12)
C13 C8 C14 121.76(11)
C9 C8 C14 119.14(10)
O6 C9 C10 117.71(11)
O6 C9 C8 122.02(10)
C10 C9 C8 120.28(12)
C11 C10 C9 119.07(14)
C11 C10 H10A 120.5
C9 C10 H10A 120.5
C10 C11 C12 121.42(14)
C10 C11 H11A 119.3
C12 C11 H11A 119.3
C13 C12 C11 119.85(14)
C13 C12 H12A 120.1
C11 C12 H12A 120.1
C12 C13 C8 120.27(14)
C12 C13 H13A 119.9
C8 C13 H13A 119.9
O4 C14 O5 121.95(11)
O4 C14 C8 122.50(10)
O5 C14 C8 115.55(10)
N2 N1 H1A 109.1(10)
N2 N1 H1B 113.1(9)
H1A N1 H1B 106.1(14)
N2 N1 H1C 106.2(9)
H1A N1 H1C 110.0(14)
H1B N1 H1C 112.3(13)
N1 N2 H2A 106.0(10)
N1 N2 H2B 104.3(10)
H2A N2 H2B 108.2(14)

loop_
_geom_bond_atom_site_label_1
_geom_bond_atom_site_label_2
_geom_bond_distance
O1 C7 1.2507(13)
O2 C7 1.2648(12)
O3 C2 1.3511(13)
O3 H3 0.906(19)
C1 C6 1.3895(15)
C1 C2 1.3947(15)
C1 C7 1.4948(14)
C2 C3 1.3904(15)
C3 C4 1.3684(19)
C3 H3A 0.9300
C4 C5 1.378(2)
C4 H4A 0.9300
C5 C6 1.3791(18)
C5 H5A 0.9300
C6 H6A 0.9300
O4 C14 1.2212(13)
O5 C14 1.3119(14)
O5 H5 1.02(2)
O6 C9 1.3510(14)
O6 H6 0.91(2)
C8 C13 1.3928(16)
C8 C9 1.3964(16)
C8 C14 1.4734(16)
C9 C10 1.3877(17)
C10 C11 1.368(2)
C10 H10A 0.9300
C11 C12 1.380(3)
C11 H11A 0.9300
C12 C13 1.368(2)
C12 H12A 0.9300
C13 H13A 0.9300
N1 N2 1.4380(16)
N1 H1A 0.905(18)
N1 H1B 0.971(18)
N1 H1C 0.915(16)
N2 H2A 0.891(17)
N2 H2B 0.889(17)

loop_
_geom_hbond_atom_site_label_D
_geom_hbond_atom_site_label_H
_geom_hbond_atom_site_label_A
_geom_hbond_site_symmetry_A
_geom_hbond_distance_DH
_geom_hbond_distance_HA
_geom_hbond_distance_DA
_geom_hbond_angle_DHA
O3 H3 O2 . 0.906(19) 1.736(18) 2.5747(11) 152.7(16)
O5 H5 N2 . 1.02(2) 1.67(2) 2.6840(14) 177.9(18)
O6 H6 O4 . 0.91(2) 1.71(2) 2.5579(12) 153.6(17)
N1 H1A O3 . 0.905(18) 1.963(17) 2.8335(13) 161.0(15)
N1 H1B O1 1_545 0.971(18) 1.774(18) 2.7370(13) 170.7(14)
N1 H1B O2 1_545 0.971(18) 2.546(16) 3.1341(12) 119.0(11)
N1 H1C O2 2_666 0.915(15) 1.911(15) 2.8219(14) 173.1(13)
N2 H2A O6 1_545 0.891(17) 2.163(17) 2.9905(14) 154.1(14)
N2 H2B O1 2_566 0.889(17) 2.044(18) 2.9204(14) 168.1(14)

loop_
_geom_torsion_atom_site_label_1
_geom_torsion_atom_site_label_2
_geom_torsion_atom_site_label_3
_geom_torsion_atom_site_label_4
_geom_torsion
C6 C1 C2 O3 179.36(10)
C7 C1 C2 O3 -0.44(16)
C6 C1 C2 C3 -1.54(16)
C7 C1 C2 C3 178.66(10)
O3 C2 C3 C4 -179.51(11)
C1 C2 C3 C4 1.35(18)
C2 C3 C4 C5 0.1(2)
C3 C4 C5 C6 -1.3(2)
C4 C5 C6 C1 1.1(2)
C2 C1 C6 C5 0.31(18)
C7 C1 C6 C5 -179.88(11)
C6 C1 C7 O1 19.57(16)
C2 C1 C7 O1 -160.63(10)
C6 C1 C7 O2 -160.77(10)
C2 C1 C7 O2 19.03(15)
C13 C8 C9 O6 -179.62(12)
C14 C8 C9 O6 1.02(18)
C13 C8 C9 C10 0.16(19)
C14 C8 C9 C10 -179.19(12)
O6 C9 C10 C11 179.85(15)
C8 C9 C10 C11 0.0(2)
C9 C10 C11 C12 -0.5(3)
C10 C11 C12 C13 0.8(3)
C11 C12 C13 C8 -0.6(3)
C9 C8 C13 C12 0.1(2)
C14 C8 C13 C12 179.45(13)
C13 C8 C14 O4 -178.31(12)
C9 C8 C14 O4 1.02(18)
C13 C8 C14 O5 2.06(17)
C9 C8 C14 O5 -178.61(10)

loop_
_cod_related_entry_id
_cod_related_entry_database
_cod_related_entry_code
1 ChemSpider 30654353
